data_2022891
loop_
_publ_author_name
'Rajendrakumar, Satyasree'
'Surampudi Venkata Sai Durga, Anuja'
'Balasubramanian, Sridhar'

_publ_section_title
;
 Strategic synthon approach in obtaining cocrystals and cocrystal
 polymorphs of a high-Z&#x2032; system deferiprone -- an anti-thalassemia
 drug
;
_journal_coeditor_code LO5093
_journal_issue 6
_journal_name_full 'Acta Crystallographica Section B Structural Science, Crystal Engineering and Materials'
_journal_page_first 946
_journal_page_last 964
_journal_paper_doi 10.1107/S205252062100980X
_journal_volume 77
_journal_year 2021
_chemical_formula_moiety 'C7 H9 N O2, C6 H6 O2'
_chemical_formula_sum 'C13 H15 N O4'
_chemical_formula_weight 249.26
_chemical_name_common 'Deferiprone-Catechol (1:1)'
_space_group_crystal_system orthorhombic
_space_group_IT_number 61
_space_group_name_Hall '-P 2ac 2ab'
_space_group_name_H-M_alt 'P b c a'
_atom_sites_solution_hydrogens mixed
_audit_creation_method SHELXL-2018/3
_cell_angle_alpha 90
_cell_angle_beta 90
_cell_angle_gamma 90
_cell_formula_units_Z 8
_cell_length_a 9.42310(10)
_cell_length_b 10.39380(10)
_cell_length_c 24.7171(3)
_cell_measurement_reflns_used 9084
_cell_measurement_temperature 100(2)
_cell_measurement_theta_max 30.50
_cell_measurement_theta_min 2.72
_cell_volume 2420.84(5)
_computing_cell_refinement '<i>SAINT</i> (Bruker, 2016)'
_computing_data_collection '<i>APEX3</i> (Bruker, 2016)'
_computing_data_reduction 'Bruker SAINT'
_computing_molecular_graphics 'DIAMOND (Brandenburg & Putz, 2005)'
_computing_publication_material 'Bruker SHELXTL'
_computing_structure_refinement 'SHELXL-2018/3 (Sheldrick, 2018)'
_computing_structure_solution '<i>SHELXT</i> (Sheldrick, 2015)'
_diffrn_ambient_temperature 100(2)
_diffrn_measured_fraction_theta_full 0.999
_diffrn_measured_fraction_theta_max 0.997
_diffrn_measurement_device_type 'Bruker D8 QUEST PHOTON-100'
_diffrn_measurement_method '\w and \f'
_diffrn_radiation_type MoK\a
_diffrn_radiation_wavelength 0.71073
_diffrn_reflns_av_R_equivalents 0.0332
_diffrn_reflns_av_unetI/netI 0.0370
_diffrn_reflns_Laue_measured_fraction_full 0.999
_diffrn_reflns_Laue_measured_fraction_max 0.997
_diffrn_reflns_limit_h_max 13
_diffrn_reflns_limit_h_min -10
_diffrn_reflns_limit_k_max 14
_diffrn_reflns_limit_k_min -11
_diffrn_reflns_limit_l_max 34
_diffrn_reflns_limit_l_min -35
_diffrn_reflns_number 16449
_diffrn_reflns_point_group_measured_fraction_full 0.999
_diffrn_reflns_point_group_measured_fraction_max 0.997
_diffrn_reflns_theta_full 25.242
_diffrn_reflns_theta_max 30.587
_diffrn_reflns_theta_min 2.718
_diffrn_source microfocus
_exptl_absorpt_coefficient_mu 0.102
_exptl_absorpt_correction_T_max 0.7461
_exptl_absorpt_correction_T_min 0.6954
_exptl_absorpt_correction_type multi-scan
_exptl_absorpt_process_details 'SADABS, Bruker, 2016'
_exptl_crystal_colour colorless
_exptl_crystal_density_diffrn 1.368
_exptl_crystal_description needle
_exptl_crystal_F_000 1056
_exptl_crystal_size_max 0.320
_exptl_crystal_size_mid 0.160
_exptl_crystal_size_min 0.140
_refine_diff_density_max 0.439
_refine_diff_density_min -0.256
_refine_diff_density_rms 0.056
_refine_ls_extinction_method none
_refine_ls_goodness_of_fit_ref 1.035
_refine_ls_hydrogen_treatment mixed
_refine_ls_matrix_type full
_refine_ls_number_parameters 177
_refine_ls_number_reflns 3709
_refine_ls_number_restraints 0
_refine_ls_restrained_S_all 1.035
_refine_ls_R_factor_all 0.0623
_refine_ls_R_factor_gt 0.0442
_refine_ls_shift/su_max 0.001
_refine_ls_shift/su_mean 0.000
_refine_ls_structure_factor_coef Fsqd
_refine_ls_weighting_details 'w=1/[\s^2^(Fo^2^)+(0.0420P)^2^+1.3237P] where P=(Fo^2^+2Fc^2^)/3'
_refine_ls_weighting_scheme calc
_refine_ls_wR_factor_gt 0.0984
_refine_ls_wR_factor_ref 0.1069
_reflns_Friedel_coverage 0.000
_reflns_number_gt 2970
_reflns_number_total 3709
_reflns_threshold_expression 'I > 2\s(I)'
_cod_data_source_file lo5093sup1.cif
_cod_data_source_block KA955_0m_def-cat_1_1_form1
_cod_database_code 2022891
_shelx_shelxl_version_number 2018/3
_shelx_space_group_comment
;
The symmetry employed for this shelxl refinement is uniquely defined
by the following loop, which should always be used as a source of
symmetry information in preference to the above space-group names.
They are only intended as comments.
;
_shelx_estimated_absorpt_t_min 0.968
_shelx_estimated_absorpt_t_max 0.986

loop_
_space_group_symop_operation_xyz
'x, y, z'
'x+1/2, -y+1/2, -z'
'-x, y+1/2, -z+1/2'
'-x+1/2, -y, z+1/2'
'-x, -y, -z'
'-x-1/2, y-1/2, z'
'x, -y-1/2, z-1/2'
'x-1/2, y, -z-1/2'

loop_
_atom_site_label
_atom_site_type_symbol
_atom_site_fract_x
_atom_site_fract_y
_atom_site_fract_z
_atom_site_U_iso_or_equiv
_atom_site_adp_type
_atom_site_occupancy
_atom_site_site_symmetry_order
_atom_site_calc_flag
_atom_site_refinement_flags_posn
_atom_site_refinement_flags_adp
_atom_site_refinement_flags_occupancy
_atom_site_disorder_assembly
_atom_site_disorder_group
C1 C 0.66723(13) 0.96080(10) 0.55761(4) 0.0126(2) Uani 1 1 d . . . . .
C2 C 0.70159(12) 0.94328(10) 0.50386(4) 0.0121(2) Uani 1 1 d . . . . .
C3 C 0.62955(13) 0.85230(10) 0.47042(4) 0.0117(2) Uani 1 1 d . . . . .
C4 C 0.52122(13) 0.78110(10) 0.49606(5) 0.0139(2) Uani 1 1 d . . . . .
H4 H 0.469658 0.718666 0.476022 0.017 Uiso 1 1 calc R U . . .
C5 C 0.48954(13) 0.80096(10) 0.54951(4) 0.0139(2) Uani 1 1 d . . . . .
H5 H 0.415861 0.752016 0.565773 0.017 Uiso 1 1 calc R U . . .
C6 C 0.51967(14) 0.90743(12) 0.63704(4) 0.0173(2) Uani 1 1 d . . . . .
H6A H 0.483873 0.995152 0.642042 0.026 Uiso 1 1 calc R U . . .
H6B H 0.602676 0.894006 0.660251 0.026 Uiso 1 1 calc R U . . .
H6C H 0.445398 0.845602 0.646743 0.026 Uiso 1 1 calc R U . . .
C7 C 0.74235(15) 1.05827(12) 0.59171(5) 0.0195(3) Uani 1 1 d . . . . .
H7A H 0.819646 1.097080 0.570794 0.029 Uiso 1 1 calc R U . . .
H7B H 0.781373 1.016220 0.623926 0.029 Uiso 1 1 calc R U . . .
H7C H 0.675255 1.125362 0.602738 0.029 Uiso 1 1 calc R U . . .
N1 N 0.56054(11) 0.88862(9) 0.57980(4) 0.0127(2) Uani 1 1 d . . . . .
O1 O 0.80951(10) 1.01425(8) 0.48340(3) 0.0184(2) Uani 1 1 d . . . . .
H1O H 0.8060(19) 1.0123(17) 0.4482(7) 0.031(5) Uiso 1 1 d . . . . .
C8 C 0.93540(13) 1.08553(10) 0.34185(4) 0.0124(2) Uani 1 1 d . . . . .
C9 C 0.94223(13) 0.96060(10) 0.32084(4) 0.0132(2) Uani 1 1 d . . . . .
C10 C 1.04269(14) 0.93083(12) 0.28180(5) 0.0174(2) Uani 1 1 d . . . . .
H10 H 1.048064 0.845799 0.267849 0.021 Uiso 1 1 calc R U . . .
C11 C 1.13542(15) 1.02439(13) 0.26296(5) 0.0209(3) Uani 1 1 d . . . . .
H11 H 1.204309 1.003196 0.236352 0.025 Uiso 1 1 calc R U . . .
C12 C 1.12751(15) 1.14887(13) 0.28299(5) 0.0211(3) Uani 1 1 d . . . . .
H12 H 1.190219 1.213222 0.269816 0.025 Uiso 1 1 calc R U . . .
C13 C 1.02741(14) 1.17936(11) 0.32246(5) 0.0175(2) Uani 1 1 d . . . . .
H13 H 1.022025 1.264603 0.336171 0.021 Uiso 1 1 calc R U . . .
O2 O 0.66500(10) 0.83992(7) 0.42014(3) 0.01465(18) Uani 1 1 d . . . . .
O3 O 0.83552(10) 1.10809(8) 0.38077(3) 0.01516(18) Uani 1 1 d . . . . .
H3O H 0.843(2) 1.189(2) 0.3932(8) 0.051(6) Uiso 1 1 d . . . . .
O4 O 0.85051(10) 0.86689(8) 0.33754(3) 0.01696(19) Uani 1 1 d . . . . .
H4O H 0.797(2) 0.8911(17) 0.3634(7) 0.033(5) Uiso 1 1 d . . . . .

loop_
_atom_site_aniso_label
_atom_site_aniso_U_11
_atom_site_aniso_U_22
_atom_site_aniso_U_33
_atom_site_aniso_U_23
_atom_site_aniso_U_13
_atom_site_aniso_U_12
C1 0.0116(6) 0.0116(5) 0.0148(5) 0.0009(4) -0.0011(4) -0.0001(4)
C2 0.0106(6) 0.0104(4) 0.0154(5) 0.0017(3) -0.0009(4) -0.0012(4)
C3 0.0118(6) 0.0085(4) 0.0147(5) 0.0001(3) -0.0011(4) 0.0023(4)
C4 0.0125(6) 0.0114(5) 0.0177(5) -0.0004(4) -0.0011(4) -0.0013(4)
C5 0.0112(6) 0.0113(5) 0.0191(5) 0.0020(4) 0.0010(4) -0.0007(4)
C6 0.0185(6) 0.0196(5) 0.0137(5) 0.0014(4) 0.0039(4) -0.0015(5)
C7 0.0216(7) 0.0217(6) 0.0151(5) -0.0024(4) -0.0003(5) -0.0084(5)
N1 0.0125(5) 0.0119(4) 0.0137(4) 0.0022(3) 0.0007(4) 0.0008(4)
O1 0.0192(5) 0.0212(4) 0.0147(4) 0.0000(3) 0.0022(3) -0.0103(4)
C8 0.0126(6) 0.0135(5) 0.0112(4) 0.0008(4) 0.0000(4) 0.0017(4)
C9 0.0138(6) 0.0133(5) 0.0123(4) 0.0000(4) -0.0022(4) 0.0006(4)
C10 0.0176(7) 0.0206(5) 0.0140(5) -0.0042(4) -0.0014(4) 0.0044(5)
C11 0.0171(7) 0.0307(7) 0.0149(5) 0.0000(4) 0.0034(5) 0.0027(5)
C12 0.0180(7) 0.0250(6) 0.0204(5) 0.0053(4) 0.0023(5) -0.0025(5)
C13 0.0186(7) 0.0148(5) 0.0192(5) 0.0020(4) 0.0015(5) -0.0016(5)
O2 0.0188(5) 0.0115(3) 0.0137(4) -0.0012(3) 0.0014(3) -0.0017(3)
O3 0.0191(5) 0.0100(4) 0.0164(4) -0.0015(3) 0.0056(3) 0.0004(3)
O4 0.0206(5) 0.0115(4) 0.0188(4) -0.0025(3) 0.0046(3) -0.0015(3)

loop_
_atom_type_symbol
_atom_type_description
_atom_type_scat_dispersion_real
_atom_type_scat_dispersion_imag
_atom_type_scat_source
C C 0.0033 0.0016 'International Tables Vol C Tables 4.2.6.8 and 6.1.1.4'
H H 0.0000 0.0000 'International Tables Vol C Tables 4.2.6.8 and 6.1.1.4'
N N 0.0061 0.0033 'International Tables Vol C Tables 4.2.6.8 and 6.1.1.4'
O O 0.0106 0.0060 'International Tables Vol C Tables 4.2.6.8 and 6.1.1.4'

loop_
_geom_angle_atom_site_label_1
_geom_angle_atom_site_label_2
_geom_angle_atom_site_label_3
_geom_angle
_geom_angle_site_symmetry_1
_geom_angle_site_symmetry_3
_geom_angle_publ_flag
N1 C1 C2 119.07(10) . . ?
N1 C1 C7 119.53(10) . . ?
C2 C1 C7 121.39(10) . . ?
O1 C2 C1 117.64(10) . . ?
O1 C2 C3 120.12(10) . . ?
C1 C2 C3 122.23(10) . . ?
O2 C3 C4 124.49(10) . . ?
O2 C3 C2 119.96(10) . . ?
C4 C3 C2 115.56(10) . . ?
C5 C4 C3 120.77(10) . . ?
C5 C4 H4 119.6 . . ?
C3 C4 H4 119.6 . . ?
N1 C5 C4 121.75(11) . . ?
N1 C5 H5 119.1 . . ?
C4 C5 H5 119.1 . . ?
N1 C6 H6A 109.5 . . ?
N1 C6 H6B 109.5 . . ?
H6A C6 H6B 109.5 . . ?
N1 C6 H6C 109.5 . . ?
H6A C6 H6C 109.5 . . ?
H6B C6 H6C 109.5 . . ?
C1 C7 H7A 109.5 . . ?
C1 C7 H7B 109.5 . . ?
H7A C7 H7B 109.5 . . ?
C1 C7 H7C 109.5 . . ?
H7A C7 H7C 109.5 . . ?
H7B C7 H7C 109.5 . . ?
C5 N1 C1 120.62(9) . . ?
C5 N1 C6 119.25(10) . . ?
C1 N1 C6 120.13(10) . . ?
C2 O1 H1O 109.3(12) . . ?
O3 C8 C13 123.51(10) . . ?
O3 C8 C9 116.88(10) . . ?
C13 C8 C9 119.61(11) . . ?
O4 C9 C10 118.88(10) . . ?
O4 C9 C8 121.35(10) . . ?
C10 C9 C8 119.77(11) . . ?
C9 C10 C11 120.46(11) . . ?
C9 C10 H10 119.8 . . ?
C11 C10 H10 119.8 . . ?
C12 C11 C10 120.00(12) . . ?
C12 C11 H11 120.0 . . ?
C10 C11 H11 120.0 . . ?
C11 C12 C13 119.88(12) . . ?
C11 C12 H12 120.1 . . ?
C13 C12 H12 120.1 . . ?
C8 C13 C12 120.27(11) . . ?
C8 C13 H13 119.9 . . ?
C12 C13 H13 119.9 . . ?
C8 O3 H3O 110.2(13) . . ?
C9 O4 H4O 112.9(12) . . ?

loop_
_geom_bond_atom_site_label_1
_geom_bond_atom_site_label_2
_geom_bond_distance
_geom_bond_site_symmetry_2
_geom_bond_publ_flag
C1 N1 1.3691(15) . ?
C1 C2 1.3797(15) . ?
C1 C7 1.4959(16) . ?
C2 O1 1.3542(14) . ?
C2 C3 1.4276(15) . ?
C3 O2 1.2933(13) . ?
C3 C4 1.4110(16) . ?
C4 C5 1.3700(16) . ?
C4 H4 0.9500 . ?
C5 N1 1.3559(14) . ?
C5 H5 0.9500 . ?
C6 N1 1.4792(14) . ?
C6 H6A 0.9800 . ?
C6 H6B 0.9800 . ?
C6 H6C 0.9800 . ?
C7 H7A 0.9800 . ?
C7 H7B 0.9800 . ?
C7 H7C 0.9800 . ?
O1 H1O 0.870(17) . ?
C8 O3 1.3660(14) . ?
C8 C13 1.3902(16) . ?
C8 C9 1.3999(15) . ?
C9 O4 1.3660(14) . ?
C9 C10 1.3868(17) . ?
C10 C11 1.3878(18) . ?
C10 H10 0.9500 . ?
C11 C12 1.3873(19) . ?
C11 H11 0.9500 . ?
C12 C13 1.3935(18) . ?
C12 H12 0.9500 . ?
C13 H13 0.9500 . ?
O3 H3O 0.90(2) . ?
O4 H4O 0.851(19) . ?

loop_
_geom_hbond_atom_site_label_D
_geom_hbond_atom_site_label_H
_geom_hbond_atom_site_label_A
_geom_hbond_distance_DH
_geom_hbond_distance_HA
_geom_hbond_distance_DA
_geom_hbond_angle_DHA
_geom_hbond_site_symmetry_A
_geom_hbond_publ_flag
O1 H1O O3 0.870(17) 1.963(17) 2.7289(11) 146.3(16) . yes
O3 H3O O2 0.90(2) 1.70(2) 2.5987(11) 172(2) 6_765 yes
O4 H4O O2 0.851(19) 1.950(19) 2.7024(12) 146.8(17) . yes
C5 H5 O2 0.95 2.57 3.4726(15) 158.0 2_466 yes
C6 H6C O4 0.98 2.41 3.3264(15) 154.7 2_466 yes

loop_
_geom_torsion_atom_site_label_1
_geom_torsion_atom_site_label_2
_geom_torsion_atom_site_label_3
_geom_torsion_atom_site_label_4
_geom_torsion
_geom_torsion_site_symmetry_1
_geom_torsion_site_symmetry_2
_geom_torsion_site_symmetry_3
_geom_torsion_site_symmetry_4
_geom_torsion_publ_flag
N1 C1 C2 O1 -178.68(10) . . . . ?
C7 C1 C2 O1 2.35(16) . . . . ?
N1 C1 C2 C3 0.04(17) . . . . ?
C7 C1 C2 C3 -178.93(11) . . . . ?
O1 C2 C3 O2 -1.74(16) . . . . ?
C1 C2 C3 O2 179.57(10) . . . . ?
O1 C2 C3 C4 178.45(10) . . . . ?
C1 C2 C3 C4 -0.24(16) . . . . ?
O2 C3 C4 C5 -179.45(11) . . . . ?
C2 C3 C4 C5 0.34(16) . . . . ?
C3 C4 C5 N1 -0.26(18) . . . . ?
C4 C5 N1 C1 0.04(17) . . . . ?
C4 C5 N1 C6 178.86(11) . . . . ?
C2 C1 N1 C5 0.07(16) . . . . ?
C7 C1 N1 C5 179.06(11) . . . . ?
C2 C1 N1 C6 -178.75(10) . . . . ?
C7 C1 N1 C6 0.24(16) . . . . ?
O3 C8 C9 O4 1.74(16) . . . . ?
C13 C8 C9 O4 -177.78(10) . . . . ?
O3 C8 C9 C10 -179.04(10) . . . . ?
C13 C8 C9 C10 1.44(17) . . . . ?
O4 C9 C10 C11 178.50(11) . . . . ?
C8 C9 C10 C11 -0.74(18) . . . . ?
C9 C10 C11 C12 -0.35(19) . . . . ?
C10 C11 C12 C13 0.7(2) . . . . ?
O3 C8 C13 C12 179.45(11) . . . . ?
C9 C8 C13 C12 -1.06(18) . . . . ?
C11 C12 C13 C8 -0.01(19) . . . . ?

_cod_database_fobs_code 2022891
